data_4037578
loop_
_publ_author_name
'Wang, Xin-Wei'
'Chen, Mu-Wang'
'Wu, Bo'
'Wang, Baomin'
'Zhou, Yong-Gui'

_publ_section_title
;
 Chiral Phosphoric Acid-Catalyzed Synthesis of Fluorinated
 5,6-Dihydroindolo[1,2- c]quinazolines with Quaternary Stereocenters.
;
_journal_issue 12
_journal_name_full 'The Journal of organic chemistry'
_journal_page_first 8300
_journal_page_last 8308
_journal_paper_doi 10.1021/acs.joc.9b00985
_journal_volume 84
_journal_year 2019
_chemical_absolute_configuration ad
_chemical_formula_sum 'C25 H21 F3 N2 O'
_chemical_formula_weight 422.43
_space_group_crystal_system hexagonal
_space_group_IT_number 170
_space_group_name_Hall 'P 65'
_space_group_name_H-M_alt 'P 65'
_atom_sites_solution_hydrogens mixed
_audit_creation_method SHELXL-2013
_cell_angle_alpha 90
_cell_angle_beta 90
_cell_angle_gamma 120
_cell_formula_units_Z 12
_cell_length_a 9.9188(2)
_cell_length_b 9.9188(2)
_cell_length_c 74.552(2)
_cell_measurement_reflns_used 9786
_cell_measurement_temperature 296(2)
_cell_measurement_theta_max 131.147
_cell_measurement_theta_min 7.114
_cell_volume 6352.0(2)
_computing_cell_refinement 'Bruker SAINT'
_computing_data_collection 'Bruker APEX2'
_computing_data_reduction 'Bruker SAINT'
_computing_molecular_graphics 'Bruker SHELXTL'
_computing_publication_material 'Bruker SHELXTL'
_computing_structure_refinement 'SHELXL-2013 (Sheldrick, 2013)'
_computing_structure_solution 'SHELXS-97 (Sheldrick 2008)'
_diffrn_ambient_temperature 296(2)
_diffrn_measured_fraction_theta_full 0.975
_diffrn_measured_fraction_theta_max 0.998
_diffrn_measurement_device_type 'Bruker APEX-II CCD'
_diffrn_measurement_method '\f and \w scans'
_diffrn_radiation_type CuK\a
_diffrn_radiation_wavelength 1.54178
_diffrn_reflns_av_R_equivalents 0.0939
_diffrn_reflns_av_unetI/netI 0.0358
_diffrn_reflns_Laue_measured_fraction_full 0.975
_diffrn_reflns_Laue_measured_fraction_max 0.998
_diffrn_reflns_limit_h_max 10
_diffrn_reflns_limit_h_min -10
_diffrn_reflns_limit_k_max 11
_diffrn_reflns_limit_k_min -11
_diffrn_reflns_limit_l_max 87
_diffrn_reflns_limit_l_min -83
_diffrn_reflns_number 104377
_diffrn_reflns_point_group_measured_fraction_full 0.970
_diffrn_reflns_point_group_measured_fraction_max 0.993
_diffrn_reflns_theta_full 67.679
_diffrn_reflns_theta_max 66.498
_diffrn_reflns_theta_min 3.557
_exptl_absorpt_coefficient_mu 0.832
_exptl_absorpt_correction_T_max 0.7533
_exptl_absorpt_correction_T_min 0.5903
_exptl_absorpt_correction_type multi-scan
_exptl_absorpt_process_details sadabs
_exptl_crystal_colour colorless
_exptl_crystal_density_diffrn 1.325
_exptl_crystal_description prismatic
_exptl_crystal_F_000 2640
_exptl_crystal_size_max 0.200
_exptl_crystal_size_mid 0.170
_exptl_crystal_size_min 0.110
_refine_diff_density_max 0.166
_refine_diff_density_min -0.156
_refine_diff_density_rms 0.040
_refine_ls_abs_structure_details
; 
 Flack x determined using 2458 quotients [(I+)-(I-)]/[(I+)+(I-)] 
 (Parsons and Flack (2004), Acta Cryst. A60, s61). 
;
_refine_ls_abs_structure_Flack -0.04(6)
_refine_ls_extinction_coef 0.0031(2)
_refine_ls_extinction_expression Fc^*^=kFc[1+0.001xFc^2^\l^3^/sin(2\q)]^-1/4^
_refine_ls_extinction_method SHELXL
_refine_ls_goodness_of_fit_ref 1.041
_refine_ls_hydrogen_treatment mixed
_refine_ls_matrix_type full
_refine_ls_number_parameters 588
_refine_ls_number_reflns 7424
_refine_ls_number_restraints 1
_refine_ls_restrained_S_all 1.041
_refine_ls_R_factor_all 0.0602
_refine_ls_R_factor_gt 0.0432
_refine_ls_shift/su_max 0.002
_refine_ls_shift/su_mean 0.000
_refine_ls_structure_factor_coef Fsqd
_refine_ls_weighting_details 'w=1/[\s^2^(Fo^2^)+(0.0460P)^2^+1.2636P] where P=(Fo^2^+2Fc^2^)/3'
_refine_ls_weighting_scheme calc
_refine_ls_wR_factor_gt 0.0969
_refine_ls_wR_factor_ref 0.1092
_reflns_Friedel_coverage 0.973
_reflns_Friedel_fraction_full 0.965
_reflns_Friedel_fraction_max 0.988
_reflns_number_gt 5906
_reflns_number_total 7424
_reflns_threshold_expression 'I > 2\s(I)'
_cod_data_source_file jo9b00985_si_002.cif
_cod_data_source_block cu_d8v18730_0m
_cod_depositor_comments
;

2020-08-12
Z value and formula fixed to values more according to usual
chemical conventions.                 miguel
;
_cod_original_formula_sum 'C50 H42 F6 N4 O2'
_cod_original_formula_weight 844.87
_cod_original_formula_units_Z 6
_cod_original_cell_volume 6351.9(3)
_cod_database_code 4037578
_shelx_space_group_comment
; 
The symmetry employed for this shelxl refinement is uniquely defined 
by the following loop, which should always be used as a source of 
symmetry information in preference to the above space-group names. 
They are only intended as comments. 
;
_shelx_estimated_absorpt_t_min 0.851
_shelx_estimated_absorpt_t_max 0.914
_shelxl_version_number 2013-4

loop_
_space_group_symop_operation_xyz
'x, y, z'
'-y, x-y, z+2/3'
'-x+y, -x, z+1/3'
'-x, -y, z+1/2'
'y, -x+y, z+1/6'
'x-y, x, z+5/6'

loop_
_atom_site_label
_atom_site_type_symbol
_atom_site_fract_x
_atom_site_fract_y
_atom_site_fract_z
_atom_site_U_iso_or_equiv
_atom_site_adp_type
_atom_site_occupancy
_atom_site_site_symmetry_order
_atom_site_calc_flag
_atom_site_refinement_flags_posn
_atom_site_refinement_flags_adp
F1 F 0.3848(3) 0.2894(3) 0.43355(3) 0.0767(7) Uani 1 1 d . .
F2 F 0.5766(3) 0.5039(3) 0.44278(3) 0.0726(7) Uani 1 1 d . .
F3 F 0.5231(3) 0.2881(3) 0.45552(4) 0.0807(8) Uani 1 1 d . .
F4 F 1.1738(3) 0.5274(3) 0.54564(4) 0.0816(8) Uani 1 1 d . .
F5 F 1.0106(3) 0.2866(3) 0.55024(4) 0.0792(7) Uani 1 1 d . .
F6 F 1.0741(3) 0.4496(3) 0.57167(4) 0.0798(8) Uani 1 1 d . .
N1 N 0.2692(4) 0.4512(4) 0.45128(4) 0.0556(8) Uani 1 1 d . .
N2 N 0.2326(4) 0.2321(4) 0.46750(5) 0.0662(9) Uani 1 1 d . .
N3 N 0.8690(4) 0.4150(4) 0.53035(4) 0.0527(8) Uani 1 1 d . .
N4 N 0.7696(4) 0.3481(4) 0.55959(5) 0.0544(8) Uani 1 1 d . .
O1 O 0.2584(5) 0.1120(5) 0.50246(5) 0.1033(12) Uani 1 1 d . .
O2 O 0.2050(5) 0.1752(6) 0.52892(5) 0.1124(14) Uani 1 1 d . .
C1 C 0.3205(5) 0.6076(5) 0.44814(5) 0.0556(9) Uani 1 1 d . .
C2 C 0.4578(6) 0.7420(5) 0.45290(6) 0.0690(11) Uani 1 1 d . .
H2 H 0.5364 0.7367 0.4591 0.083 Uiso 1 1 calc R U
C3 C 0.4727(7) 0.8825(6) 0.44811(7) 0.0836(14) Uani 1 1 d . .
H3 H 0.5630 0.9740 0.4512 0.100 Uiso 1 1 calc R U
C4 C 0.3561(8) 0.8912(7) 0.43877(7) 0.0846(15) Uani 1 1 d . .
H4 H 0.3699 0.9882 0.4357 0.102 Uiso 1 1 calc R U
C5 C 0.2213(7) 0.7597(7) 0.43396(6) 0.0754(13) Uani 1 1 d . .
H5 H 0.1439 0.7668 0.4277 0.090 Uiso 1 1 calc R U
C6 C 0.2019(5) 0.6144(5) 0.43856(5) 0.0606(10) Uani 1 1 d . .
C7 C 0.0769(5) 0.4592(6) 0.43592(6) 0.0658(11) Uani 1 1 d . .
C8 C 0.1211(5) 0.3612(5) 0.44344(5) 0.0600(10) Uani 1 1 d . .
C9 C 0.0461(5) 0.1933(5) 0.44461(6) 0.0630(11) Uani 1 1 d . .
C10 C -0.0813(5) 0.0890(7) 0.43415(7) 0.0791(14) Uani 1 1 d . .
H10 H -0.1210 0.1276 0.4255 0.095 Uiso 1 1 calc R U
C11 C -0.1482(6) -0.0681(7) 0.43637(8) 0.0930(17) Uani 1 1 d . .
H11 H -0.2329 -0.1349 0.4293 0.112 Uiso 1 1 calc R U
C12 C -0.0915(7) -0.1283(7) 0.44891(9) 0.0990(19) Uani 1 1 d . .
H12 H -0.1388 -0.2355 0.4504 0.119 Uiso 1 1 calc R U
C13 C 0.0360(6) -0.0300(6) 0.45935(7) 0.0813(14) Uani 1 1 d . .
H13 H 0.0747 -0.0705 0.4679 0.098 Uiso 1 1 calc R U
C14 C 0.1054(5) 0.1300(5) 0.45690(5) 0.0629(11) Uani 1 1 d . .
C15 C 0.3477(5) 0.3834(4) 0.46138(5) 0.0535(9) Uani 1 1 d . .
C16 C 0.4310(5) 0.4796(4) 0.47803(5) 0.0535(9) Uani 1 1 d . .
C17 C 0.3426(5) 0.5140(6) 0.48957(6) 0.0679(12) Uani 1 1 d . .
H17 H 0.2394 0.4814 0.4868 0.081 Uiso 1 1 calc R U
C18 C 0.4060(6) 0.5958(7) 0.50511(6) 0.0835(15) Uani 1 1 d . .
H18 H 0.3457 0.6179 0.5128 0.100 Uiso 1 1 calc R U
C19 C 0.5590(7) 0.6451(7) 0.50935(7) 0.0897(17) Uani 1 1 d . .
H19 H 0.6024 0.7017 0.5198 0.108 Uiso 1 1 calc R U
C20 C 0.6471(6) 0.6104(6) 0.49814(7) 0.0833(15) Uani 1 1 d . .
H20 H 0.7500 0.6428 0.5011 0.100 Uiso 1 1 calc R U
C21 C 0.5836(5) 0.5276(5) 0.48256(6) 0.0658(11) Uani 1 1 d . .
H21 H 0.6439 0.5040 0.4751 0.079 Uiso 1 1 calc R U
C22 C 0.4590(5) 0.3674(5) 0.44836(6) 0.0614(10) Uani 1 1 d . .
C23 C -0.0772(6) 0.4208(8) 0.42794(8) 0.0956(18) Uani 1 1 d . .
H23A H -0.0781 0.3978 0.4154 0.143 Uiso 1 1 calc R U
H23B H -0.0930 0.5082 0.4293 0.143 Uiso 1 1 calc R U
H23C H -0.1590 0.3320 0.4340 0.143 Uiso 1 1 calc R U
C24 C 0.9447(5) 0.5083(5) 0.51555(5) 0.0574(10) Uani 1 1 d . .
C25 C 1.0640(5) 0.6628(5) 0.51428(6) 0.0675(11) Uani 1 1 d . .
H25 H 1.1083 0.7235 0.5244 0.054(11) Uiso 1 1 calc R .
C26 C 1.1134(7) 0.7215(7) 0.49724(7) 0.0818(15) Uani 1 1 d . .
H26 H 1.1922 0.8245 0.4960 0.096(18) Uiso 1 1 calc R .
C27 C 1.0503(7) 0.6330(7) 0.48198(7) 0.0878(16) Uani 1 1 d . .
H27 H 1.0881 0.6768 0.4708 0.098(17) Uiso 1 1 calc R .
C28 C 0.9325(7) 0.4809(7) 0.48316(6) 0.0796(15) Uani 1 1 d . .
H28 H 0.8896 0.4220 0.4729 0.100(18) Uiso 1 1 calc R .
C29 C 0.8777(5) 0.4157(6) 0.50023(5) 0.0637(11) Uani 1 1 d . .
C30 C 0.7605(5) 0.2644(5) 0.50581(5) 0.0632(11) Uani 1 1 d . .
C31 C 0.7596(5) 0.2654(5) 0.52412(5) 0.0548(9) Uani 1 1 d . .
C32 C 0.6729(5) 0.1454(5) 0.53750(5) 0.0552(9) Uani 1 1 d . .
C33 C 0.5802(5) -0.0120(5) 0.53340(6) 0.0669(11) Uani 1 1 d . .
H33 H 0.5737 -0.0450 0.5216 0.097(17) Uiso 1 1 calc R .
C34 C 0.4980(5) -0.1193(6) 0.54662(7) 0.0761(13) Uani 1 1 d . .
H34 H 0.4347 -0.2236 0.5436 0.109(19) Uiso 1 1 calc R .
C35 C 0.5090(5) -0.0732(5) 0.56424(7) 0.0741(13) Uani 1 1 d . .
H35 H 0.4547 -0.1464 0.5731 0.094(16) Uiso 1 1 calc R .
C36 C 0.6003(5) 0.0810(5) 0.56865(6) 0.0649(11) Uani 1 1 d . .
H36 H 0.6067 0.1124 0.5805 0.076(14) Uiso 1 1 calc R .
C37 C 0.6830(4) 0.1901(5) 0.55547(5) 0.0544(9) Uani 1 1 d . .
C38 C 0.9048(4) 0.4545(4) 0.54918(5) 0.0494(8) Uani 1 1 d . .
C39 C 0.9350(4) 0.6191(4) 0.55326(5) 0.0511(9) Uani 1 1 d . .
C40 C 1.0628(6) 0.7329(5) 0.56216(6) 0.0708(12) Uani 1 1 d . .
H40 H 1.1423 0.7146 0.5656 0.081(15) Uiso 1 1 calc R .
C41 C 1.0737(7) 0.8749(6) 0.56600(7) 0.0893(16) Uani 1 1 d . .
H41 H 1.1592 0.9500 0.5723 0.096(16) Uiso 1 1 calc R .
C42 C 0.9613(8) 0.9052(6) 0.56065(7) 0.0906(17) Uani 1 1 d . .
H42 H 0.9711 1.0018 0.5630 0.103(18) Uiso 1 1 calc R .
C43 C 0.8329(7) 0.7933(6) 0.55178(6) 0.0800(14) Uani 1 1 d . .
H43 H 0.7547 0.8135 0.5483 0.099(18) Uiso 1 1 calc R .
C44 C 0.8193(5) 0.6511(5) 0.54807(6) 0.0637(11) Uani 1 1 d . .
H44 H 0.7318 0.5758 0.5420 0.083(15) Uiso 1 1 calc R .
C45 C 1.0421(5) 0.4307(5) 0.55420(6) 0.0592(10) Uani 1 1 d . .
C46 C 0.6584(8) 0.1369(7) 0.49316(7) 0.0955(18) Uani 1 1 d . .
H46A H 0.6845 0.0559 0.4936 0.14(3) Uiso 1 1 calc R .
H46B H 0.6737 0.1776 0.4812 0.24(5) Uiso 1 1 calc R .
H46C H 0.5514 0.0953 0.4965 0.18(4) Uiso 1 1 calc R .
C47 C 0.1675(7) 0.1215(7) 0.51212(8) 0.0883(15) Uani 1 1 d . .
C48 C 0.0062(8) 0.0799(10) 0.50775(9) 0.126(3) Uani 1 1 d . .
H48A H 0.0072 0.1607 0.5006 0.188 Uiso 1 1 calc R U
H48B H -0.0503 0.0683 0.5186 0.188 Uiso 1 1 calc R U
H48C H -0.0432 -0.0163 0.5012 0.188 Uiso 1 1 calc R U
C49 C 0.3633(7) 0.2219(10) 0.53506(9) 0.112(2) Uani 1 1 d . .
H49A H 0.3743 0.1311 0.5370 0.134 Uiso 1 1 calc R U
H49B H 0.4396 0.2885 0.5262 0.134 Uiso 1 1 calc R U
C50 C 0.3850(8) 0.3055(9) 0.55176(10) 0.116(2) Uani 1 1 d . .
H50A H 0.3821 0.3992 0.5495 0.174 Uiso 1 1 calc R U
H50B H 0.4839 0.3313 0.5569 0.174 Uiso 1 1 calc R U
H50C H 0.3034 0.2411 0.5600 0.174 Uiso 1 1 calc R U
H4A H 0.774(5) 0.371(5) 0.5706(6) 0.058(12) Uiso 1 1 d . .
H2A H 0.257(7) 0.194(7) 0.4778(8) 0.105(19) Uiso 1 1 d . .

loop_
_atom_site_aniso_label
_atom_site_aniso_U_11
_atom_site_aniso_U_22
_atom_site_aniso_U_33
_atom_site_aniso_U_23
_atom_site_aniso_U_13
_atom_site_aniso_U_12
F1 0.0830(18) 0.0827(17) 0.0591(14) -0.0210(12) -0.0089(12) 0.0376(15)
F2 0.0642(16) 0.0759(17) 0.0698(15) -0.0034(12) 0.0049(11) 0.0291(14)
F3 0.098(2) 0.0884(19) 0.0832(17) -0.0123(14) -0.0106(14) 0.0676(17)
F4 0.0515(15) 0.0826(18) 0.108(2) 0.0169(15) 0.0055(13) 0.0314(14)
F5 0.0751(17) 0.0701(17) 0.107(2) -0.0003(14) -0.0039(14) 0.0473(15)
F6 0.0847(18) 0.0897(19) 0.0741(17) 0.0062(13) -0.0217(13) 0.0504(16)
N1 0.056(2) 0.054(2) 0.0576(18) -0.0012(14) -0.0097(14) 0.0282(16)
N2 0.070(2) 0.055(2) 0.063(2) 0.0034(16) -0.0115(17) 0.0234(19)
N3 0.059(2) 0.0544(19) 0.0449(17) -0.0002(13) 0.0030(14) 0.0284(17)
N4 0.057(2) 0.052(2) 0.0471(19) -0.0014(14) 0.0021(14) 0.0222(16)
O1 0.124(3) 0.129(3) 0.081(2) 0.006(2) 0.012(2) 0.082(3)
O2 0.100(3) 0.170(4) 0.089(3) -0.019(3) -0.004(2) 0.084(3)
C1 0.065(3) 0.054(2) 0.053(2) -0.0001(16) -0.0012(17) 0.033(2)
C2 0.073(3) 0.061(3) 0.072(3) 0.002(2) -0.004(2) 0.033(2)
C3 0.094(4) 0.060(3) 0.088(4) -0.001(2) 0.005(3) 0.032(3)
C4 0.125(5) 0.076(4) 0.076(3) 0.008(3) 0.006(3) 0.067(4)
C5 0.100(4) 0.095(4) 0.059(3) 0.007(2) 0.001(2) 0.070(3)
C6 0.074(3) 0.075(3) 0.047(2) 0.0015(18) 0.0009(18) 0.048(3)
C7 0.069(3) 0.090(3) 0.050(2) -0.007(2) -0.0080(18) 0.047(3)
C8 0.054(2) 0.072(3) 0.052(2) -0.0062(18) -0.0074(17) 0.030(2)
C9 0.050(2) 0.066(3) 0.062(2) -0.0071(19) -0.0014(18) 0.021(2)
C10 0.055(3) 0.088(4) 0.078(3) -0.021(2) -0.010(2) 0.023(3)
C11 0.061(3) 0.084(4) 0.096(4) -0.023(3) -0.006(3) 0.008(3)
C12 0.078(4) 0.064(3) 0.115(5) -0.014(3) 0.009(3) 0.006(3)
C13 0.081(3) 0.058(3) 0.091(4) -0.001(2) 0.001(3) 0.023(3)
C14 0.060(3) 0.055(3) 0.061(2) -0.0050(18) -0.0006(19) 0.019(2)
C15 0.058(2) 0.051(2) 0.053(2) -0.0016(16) -0.0074(17) 0.028(2)
C16 0.057(2) 0.054(2) 0.052(2) -0.0051(16) -0.0098(17) 0.030(2)
C17 0.066(3) 0.088(3) 0.060(3) -0.011(2) -0.009(2) 0.046(3)
C18 0.093(4) 0.118(4) 0.065(3) -0.027(3) -0.016(2) 0.072(3)
C19 0.114(4) 0.112(4) 0.072(3) -0.040(3) -0.040(3) 0.079(4)
C20 0.083(3) 0.096(4) 0.086(3) -0.033(3) -0.039(3) 0.057(3)
C21 0.063(3) 0.077(3) 0.070(3) -0.018(2) -0.015(2) 0.044(2)
C22 0.067(3) 0.061(3) 0.056(2) -0.0093(19) -0.0079(19) 0.032(2)
C23 0.081(4) 0.138(5) 0.085(4) -0.017(3) -0.028(3) 0.067(4)
C24 0.068(3) 0.069(3) 0.050(2) 0.0079(18) 0.0081(18) 0.045(2)
C25 0.076(3) 0.067(3) 0.066(3) 0.012(2) 0.010(2) 0.041(3)
C26 0.102(4) 0.084(4) 0.076(3) 0.025(3) 0.028(3) 0.059(3)
C27 0.119(5) 0.109(5) 0.065(3) 0.030(3) 0.033(3) 0.080(4)
C28 0.109(4) 0.113(4) 0.049(3) 0.008(2) 0.008(2) 0.080(4)
C29 0.078(3) 0.084(3) 0.051(2) 0.001(2) -0.0005(19) 0.056(3)
C30 0.077(3) 0.074(3) 0.051(2) -0.0082(19) -0.0066(19) 0.047(3)
C31 0.055(2) 0.060(3) 0.055(2) -0.0068(17) -0.0065(17) 0.033(2)
C32 0.050(2) 0.056(2) 0.059(2) -0.0063(18) -0.0020(17) 0.026(2)
C33 0.062(3) 0.060(3) 0.072(3) -0.013(2) -0.001(2) 0.026(2)
C34 0.061(3) 0.055(3) 0.097(4) -0.013(2) 0.010(2) 0.018(2)
C35 0.064(3) 0.059(3) 0.082(3) 0.003(2) 0.016(2) 0.018(2)
C36 0.063(3) 0.060(3) 0.063(3) 0.0007(19) 0.0088(19) 0.024(2)
C37 0.049(2) 0.055(2) 0.058(2) -0.0034(17) -0.0004(17) 0.0258(19)
C38 0.050(2) 0.054(2) 0.047(2) 0.0016(15) -0.0009(15) 0.0280(18)
C39 0.056(2) 0.050(2) 0.046(2) -0.0005(15) -0.0046(16) 0.0250(19)
C40 0.078(3) 0.055(3) 0.073(3) -0.003(2) -0.022(2) 0.029(2)
C41 0.116(4) 0.057(3) 0.087(3) -0.014(2) -0.042(3) 0.037(3)
C42 0.135(5) 0.067(3) 0.079(3) -0.015(2) -0.030(3) 0.057(3)
C43 0.100(4) 0.083(4) 0.079(3) -0.011(3) -0.020(3) 0.062(3)
C44 0.066(3) 0.063(3) 0.070(3) -0.010(2) -0.013(2) 0.038(2)
C45 0.057(3) 0.056(3) 0.065(3) 0.0045(19) -0.0024(19) 0.028(2)
C46 0.119(5) 0.096(4) 0.066(3) -0.025(3) -0.030(3) 0.049(4)
C47 0.099(4) 0.097(4) 0.083(4) 0.007(3) 0.006(3) 0.060(4)
C48 0.096(5) 0.181(8) 0.106(5) -0.019(5) -0.011(4) 0.074(5)
C49 0.087(4) 0.171(7) 0.106(5) -0.022(4) -0.015(3) 0.086(4)
C50 0.091(4) 0.138(6) 0.124(6) -0.010(4) -0.009(4) 0.061(4)

loop_
_atom_type_symbol
_atom_type_description
_atom_type_scat_dispersion_real
_atom_type_scat_dispersion_imag
_atom_type_scat_source
C C 0.0181 0.0091 'International Tables Vol C Tables 4.2.6.8 and 6.1.1.4'
H H 0.0000 0.0000 'International Tables Vol C Tables 4.2.6.8 and 6.1.1.4'
N N 0.0311 0.0180 'International Tables Vol C Tables 4.2.6.8 and 6.1.1.4'
O O 0.0492 0.0322 'International Tables Vol C Tables 4.2.6.8 and 6.1.1.4'
F F 0.0727 0.0534 'International Tables Vol C Tables 4.2.6.8 and 6.1.1.4'

loop_
_geom_angle_atom_site_label_1
_geom_angle_atom_site_label_2
_geom_angle_atom_site_label_3
_geom_angle
C1 N1 C8 108.7(3)
C1 N1 C15 128.1(3)
C8 N1 C15 123.2(3)
C14 N2 C15 122.4(4)
C14 N2 H2A 119(4)
C15 N2 H2A 117(4)
C24 N3 C31 108.3(3)
C24 N3 C38 127.4(3)
C31 N3 C38 123.9(3)
C37 N4 C38 121.8(3)
C37 N4 H4A 116(3)
C38 N4 H4A 115(3)
C47 O2 C49 117.2(5)
N1 C1 C2 131.5(4)
N1 C1 C6 106.9(4)
C2 C1 C6 121.6(4)
C3 C2 C1 117.6(5)
C3 C2 H2 121.2
C1 C2 H2 121.2
C2 C3 C4 121.5(5)
C2 C3 H3 119.3
C4 C3 H3 119.3
C5 C4 C3 121.3(5)
C5 C4 H4 119.4
C3 C4 H4 119.4
C4 C5 C6 118.9(5)
C4 C5 H5 120.5
C6 C5 H5 120.5
C5 C6 C1 119.1(4)
C5 C6 C7 132.5(4)
C1 C6 C7 108.4(4)
C8 C7 C6 107.2(4)
C8 C7 C23 128.9(5)
C6 C7 C23 123.6(4)
C7 C8 N1 108.8(4)
C7 C8 C9 132.7(4)
N1 C8 C9 118.5(4)
C14 C9 C10 117.3(5)
C14 C9 C8 117.9(4)
C10 C9 C8 124.8(4)
C11 C10 C9 121.3(5)
C11 C10 H10 119.3
C9 C10 H10 119.3
C10 C11 C12 120.6(5)
C10 C11 H11 119.7
C12 C11 H11 119.7
C11 C12 C13 120.3(6)
C11 C12 H12 119.8
C13 C12 H12 119.8
C12 C13 C14 119.1(6)
C12 C13 H13 120.5
C14 C13 H13 120.5
C13 C14 C9 121.4(4)
C13 C14 N2 120.3(4)
C9 C14 N2 118.3(4)
N2 C15 N1 108.5(3)
N2 C15 C16 107.1(3)
N1 C15 C16 112.1(3)
N2 C15 C22 109.3(3)
N1 C15 C22 107.2(3)
C16 C15 C22 112.6(3)
C21 C16 C17 118.8(4)
C21 C16 C15 124.7(4)
C17 C16 C15 116.4(4)
C18 C17 C16 120.6(4)
C18 C17 H17 119.7
C16 C17 H17 119.7
C17 C18 C19 120.1(5)
C17 C18 H18 120.0
C19 C18 H18 120.0
C20 C19 C18 119.9(4)
C20 C19 H19 120.1
C18 C19 H19 120.1
C19 C20 C21 120.3(5)
C19 C20 H20 119.9
C21 C20 H20 119.9
C20 C21 C16 120.4(4)
C20 C21 H21 119.8
C16 C21 H21 119.8
F2 C22 F1 106.2(3)
F2 C22 F3 106.7(4)
F1 C22 F3 105.9(3)
F2 C22 C15 113.6(3)
F1 C22 C15 111.4(3)
F3 C22 C15 112.5(4)
C7 C23 H23A 109.5
C7 C23 H23B 109.5
H23A C23 H23B 109.5
C7 C23 H23C 109.5
H23A C23 H23C 109.5
H23B C23 H23C 109.5
N3 C24 C25 131.5(4)
N3 C24 C29 106.7(4)
C25 C24 C29 121.8(4)
C26 C25 C24 116.9(5)
C26 C25 H25 121.5
C24 C25 H25 121.5
C25 C26 C27 122.5(6)
C25 C26 H26 118.7
C27 C26 H26 118.7
C28 C27 C26 120.8(5)
C28 C27 H27 119.6
C26 C27 H27 119.6
C27 C28 C29 119.0(5)
C27 C28 H28 120.5
C29 C28 H28 120.5
C24 C29 C28 119.1(5)
C24 C29 C30 108.7(4)
C28 C29 C30 132.2(5)
C31 C30 C29 106.8(4)
C31 C30 C46 129.3(5)
C29 C30 C46 123.9(4)
C30 C31 N3 109.4(4)
C30 C31 C32 132.9(4)
N3 C31 C32 117.6(3)
C33 C32 C37 117.9(4)
C33 C32 C31 123.6(4)
C37 C32 C31 118.5(4)
C34 C33 C32 120.9(4)
C34 C33 H33 119.6
C32 C33 H33 119.6
C35 C34 C33 120.5(4)
C35 C34 H34 119.8
C33 C34 H34 119.8
C36 C35 C34 119.8(4)
C36 C35 H35 120.1
C34 C35 H35 120.1
C35 C36 C37 120.2(4)
C35 C36 H36 119.9
C37 C36 H36 119.9
C36 C37 N4 120.9(4)
C36 C37 C32 120.7(4)
N4 C37 C32 118.3(4)
N4 C38 N3 108.0(3)
N4 C38 C39 106.6(3)
N3 C38 C39 111.7(3)
N4 C38 C45 109.0(3)
N3 C38 C45 108.0(3)
C39 C38 C45 113.4(3)
C40 C39 C44 118.3(4)
C40 C39 C38 125.3(4)
C44 C39 C38 116.3(3)
C39 C40 C41 120.3(5)
C39 C40 H40 119.8
C41 C40 H40 119.8
C42 C41 C40 120.7(5)
C42 C41 H41 119.7
C40 C41 H41 119.7
C41 C42 C43 119.9(5)
C41 C42 H42 120.1
C43 C42 H42 120.1
C42 C43 C44 120.1(5)
C42 C43 H43 119.9
C44 C43 H43 119.9
C43 C44 C39 120.6(4)
C43 C44 H44 119.7
C39 C44 H44 119.7
F6 C45 F5 106.2(3)
F6 C45 F4 106.7(3)
F5 C45 F4 106.6(3)
F6 C45 C38 112.5(3)
F5 C45 C38 111.0(3)
F4 C45 C38 113.3(3)
C30 C46 H46A 109.5
C30 C46 H46B 109.5
H46A C46 H46B 109.5
C30 C46 H46C 109.5
H46A C46 H46C 109.5
H46B C46 H46C 109.5
O1 C47 O2 121.7(6)
O1 C47 C48 126.9(6)
O2 C47 C48 111.4(5)
C47 C48 H48A 109.5
C47 C48 H48B 109.5
H48A C48 H48B 109.5
C47 C48 H48C 109.5
H48A C48 H48C 109.5
H48B C48 H48C 109.5
C50 C49 O2 106.1(5)
C50 C49 H49A 110.5
O2 C49 H49A 110.5
C50 C49 H49B 110.5
O2 C49 H49B 110.5
H49A C49 H49B 108.7
C49 C50 H50A 109.5
C49 C50 H50B 109.5
H50A C50 H50B 109.5
C49 C50 H50C 109.5
H50A C50 H50C 109.5
H50B C50 H50C 109.5

loop_
_geom_bond_atom_site_label_1
_geom_bond_atom_site_label_2
_geom_bond_distance
F1 C22 1.338(5)
F2 C22 1.337(5)
F3 C22 1.345(5)
F4 C45 1.335(5)
F5 C45 1.334(5)
F6 C45 1.331(5)
N1 C1 1.390(5)
N1 C8 1.409(5)
N1 C15 1.465(5)
N2 C14 1.402(5)
N2 C15 1.432(5)
N2 H2A 0.94(6)
N3 C24 1.393(5)
N3 C31 1.409(5)
N3 C38 1.453(5)
N4 C37 1.394(5)
N4 C38 1.449(5)
N4 H4A 0.85(5)
O1 C47 1.194(6)
O2 C47 1.339(7)
O2 C49 1.470(7)
C1 C2 1.393(6)
C1 C6 1.406(6)
C2 C3 1.373(7)
C2 H2 0.9300
C3 C4 1.389(8)
C3 H3 0.9300
C4 C5 1.369(8)
C4 H4 0.9300
C5 C6 1.398(6)
C5 H5 0.9300
C6 C7 1.427(7)
C7 C8 1.370(6)
C7 C23 1.501(6)
C8 C9 1.448(6)
C9 C14 1.396(6)
C9 C10 1.403(6)
C10 C11 1.364(8)
C10 H10 0.9300
C11 C12 1.372(9)
C11 H11 0.9300
C12 C13 1.386(8)
C12 H12 0.9300
C13 C14 1.390(7)
C13 H13 0.9300
C15 C16 1.532(5)
C15 C22 1.537(6)
C16 C21 1.382(6)
C16 C17 1.388(6)
C17 C18 1.373(6)
C17 H17 0.9300
C18 C19 1.378(7)
C18 H18 0.9300
C19 C20 1.372(7)
C19 H19 0.9300
C20 C21 1.379(6)
C20 H20 0.9300
C21 H21 0.9300
C23 H23A 0.9600
C23 H23B 0.9600
C23 H23C 0.9600
C24 C25 1.394(6)
C24 C29 1.407(6)
C25 C26 1.381(6)
C25 H25 0.9300
C26 C27 1.381(8)
C26 H26 0.9300
C27 C28 1.373(8)
C27 H27 0.9300
C28 C29 1.408(6)
C28 H28 0.9300
C29 C30 1.426(7)
C30 C31 1.365(6)
C30 C46 1.494(7)
C31 C32 1.459(6)
C32 C33 1.393(6)
C32 C37 1.399(5)
C33 C34 1.379(7)
C33 H33 0.9300
C34 C35 1.378(7)
C34 H34 0.9300
C35 C36 1.372(6)
C35 H35 0.9300
C36 C37 1.387(6)
C36 H36 0.9300
C38 C39 1.535(5)
C38 C45 1.541(5)
C39 C40 1.375(6)
C39 C44 1.390(6)
C40 C41 1.387(7)
C40 H40 0.9300
C41 C42 1.352(8)
C41 H41 0.9300
C42 C43 1.370(7)
C42 H42 0.9300
C43 C44 1.375(6)
C43 H43 0.9300
C44 H44 0.9300
C46 H46A 0.9600
C46 H46B 0.9600
C46 H46C 0.9600
C47 C48 1.475(9)
C48 H48A 0.9600
C48 H48B 0.9600
C48 H48C 0.9600
C49 C50 1.451(8)
C49 H49A 0.9700
C49 H49B 0.9700
C50 H50A 0.9600
C50 H50B 0.9600
C50 H50C 0.9600

loop_
_geom_hbond_atom_site_label_D
_geom_hbond_atom_site_label_H
_geom_hbond_atom_site_label_A
_geom_hbond_distance_DH
_geom_hbond_distance_HA
_geom_hbond_distance_DA
_geom_hbond_angle_DHA
N2 H2A O1 0.94(6) 2.01(6) 2.930(5) 164(5)
N2 H2A O1 0.94(6) 2.01(6) 2.930(5) 164(5)
N2 H2A O1 0.94(6) 2.01(6) 2.930(5) 164(5)
N2 H2A O1 0.94(6) 2.01(6) 2.930(5) 164(5)
N2 H2A O1 0.94(6) 2.01(6) 2.930(5) 164(5)
N2 H2A O1 0.94(6) 2.01(6) 2.930(5) 164(5)
